data_7241610
loop_
_publ_author_name
'Ma, Xiaoyu'
'Zhu, Bingqing'
'Yang, Zeen'
'Jiang, Yuhang'
'Mei, Xuefeng'

_publ_section_title
;
 Stabilizing photo-sensitive colchicine through rebalancing electron
 distribution of the reactive tropolone ring
;
_journal_issue 1
_journal_name_full CrystEngComm
_journal_page_first 30
_journal_page_last 34
_journal_paper_doi 10.1039/D0CE01551B
_journal_volume 23
_journal_year 2021
_chemical_formula_moiety 'C7 H7 O3 S, C7 H7 O2'
_chemical_formula_sum 'C14 H14 O5 S'
_chemical_formula_weight 294.31
_chemical_name_systematic tropolone
_space_group_crystal_system orthorhombic
_space_group_IT_number 33
_space_group_name_Hall 'P 2c -2n'
_space_group_name_H-M_alt 'P n a 21'
_atom_sites_solution_hydrogens geom
_audit_creation_date 2020-04-13
_audit_creation_method
;
Olex2 1.2
(compiled 2018.05.29 svn.r3508 for OlexSys, GUI svn.r5506)
;
_audit_update_record
;
2020-09-04 deposited with the CCDC.	2020-11-23 downloaded from the CCDC.
;
_cell_angle_alpha 90
_cell_angle_beta 90
_cell_angle_gamma 90
_cell_formula_units_Z 4
_cell_length_a 6.9880(2)
_cell_length_b 30.2686(8)
_cell_length_c 6.2510(2)
_cell_measurement_reflns_used 7239
_cell_measurement_temperature 173
_cell_measurement_theta_max 27.48
_cell_measurement_theta_min 2.69
_cell_volume 1322.19(7)
_computing_cell_refinement 'SAINT V8.38A (?, 2016)'
_computing_data_reduction 'SAINT V8.38A (?, 2016)'
_computing_molecular_graphics 'Olex2 (Dolomanov et al., 2009)'
_computing_publication_material 'Olex2 (Dolomanov et al., 2009)'
_computing_structure_refinement 'ShelXL (Sheldrick, 2015)'
_computing_structure_solution 'ShelXT (Sheldrick, 2015)'
_diffrn_ambient_temperature 173.0
_diffrn_measured_fraction_theta_full 0.991
_diffrn_measured_fraction_theta_max 0.992
_diffrn_measurement_device_type 'Bruker APEX-II CCD'
_diffrn_measurement_method '\f and \w scans'
_diffrn_radiation_type MoK\a
_diffrn_radiation_wavelength 0.71073
_diffrn_reflns_av_R_equivalents 0.0718
_diffrn_reflns_av_unetI/netI 0.0542
_diffrn_reflns_Laue_measured_fraction_full 0.991
_diffrn_reflns_Laue_measured_fraction_max 0.992
_diffrn_reflns_limit_h_max 9
_diffrn_reflns_limit_h_min -9
_diffrn_reflns_limit_k_max 39
_diffrn_reflns_limit_k_min -38
_diffrn_reflns_limit_l_max 8
_diffrn_reflns_limit_l_min -7
_diffrn_reflns_number 13788
_diffrn_reflns_point_group_measured_fraction_full 0.975
_diffrn_reflns_point_group_measured_fraction_max 0.967
_diffrn_reflns_theta_full 25.242
_diffrn_reflns_theta_max 27.530
_diffrn_reflns_theta_min 2.692
_diffrn_standards_number 0
_exptl_absorpt_coefficient_mu 0.261
_exptl_absorpt_correction_T_max 0.7456
_exptl_absorpt_correction_T_min 0.4854
_exptl_absorpt_correction_type multi-scan
_exptl_absorpt_process_details
;
SADABS-2016/2 (Bruker,2016/2) was used for absorption correction.
wR2(int) was 0.1424 before and 0.0982 after correction.
The Ratio of minimum to maximum transmission is 0.6510.
The \l/2 correction factor is Not present.
;
_exptl_crystal_colour 'clear light colourless'
_exptl_crystal_colour_lustre clear
_exptl_crystal_colour_modifier light
_exptl_crystal_colour_primary colourless
_exptl_crystal_density_diffrn 1.479
_exptl_crystal_description block
_exptl_crystal_F_000 616
_exptl_crystal_size_max 0.1
_exptl_crystal_size_mid 0.1
_exptl_crystal_size_min 0.1
_refine_diff_density_max 0.306
_refine_diff_density_min -0.317
_refine_diff_density_rms 0.049
_refine_ls_abs_structure_details
;
 Flack x determined using 1111 quotients [(I+)-(I-)]/[(I+)+(I-)]
 (Parsons, Flack and Wagner, Acta Cryst. B69 (2013) 249-259).
;
_refine_ls_abs_structure_Flack 0.04(8)
_refine_ls_extinction_method none
_refine_ls_goodness_of_fit_ref 1.041
_refine_ls_hydrogen_treatment constr
_refine_ls_matrix_type full
_refine_ls_number_parameters 184
_refine_ls_number_reflns 2946
_refine_ls_number_restraints 1
_refine_ls_restrained_S_all 1.041
_refine_ls_R_factor_all 0.0446
_refine_ls_R_factor_gt 0.0413
_refine_ls_shift/su_max 0.000
_refine_ls_shift/su_mean 0.000
_refine_ls_structure_factor_coef Fsqd
_refine_ls_weighting_details 'w=1/[\s^2^(Fo^2^)+(0.0373P)^2^+0.5242P] where P=(Fo^2^+2Fc^2^)/3'
_refine_ls_weighting_scheme calc
_refine_ls_wR_factor_gt 0.0953
_refine_ls_wR_factor_ref 0.0975
_reflns_Friedel_coverage 0.785
_reflns_Friedel_fraction_full 0.956
_reflns_Friedel_fraction_max 0.937
_reflns_number_gt 2762
_reflns_number_total 2946
_reflns_threshold_expression 'I > 2\s(I)'
_cod_data_source_file d0ce01551b2.cif
_cod_data_source_block 22019953_0ma
_cod_depositor_comments 'Adding full bibliography for 7241604--7241616.cif.'
_cod_database_code 7241610
_shelx_shelxl_version_number 2014/7
_shelx_space_group_comment
;
The symmetry employed for this shelxl refinement is uniquely defined
by the following loop, which should always be used as a source of
symmetry information in preference to the above space-group names.
They are only intended as comments.
;
_shelx_estimated_absorpt_t_max 0.974
_shelx_estimated_absorpt_t_min 0.974
_olex2_refinement_description
;
1. Fixed Uiso
 At 1.2 times of:
  All C(H) groups
 At 1.5 times of:
  All C(H,H,H) groups, All O(H) groups
2.a Aromatic/amide H refined with riding coordinates:
 C13(H13), C7(H7), C9(H9), C10(H10), C3(H3), C6(H6), C4(H4), C12(H12), C5(H5)
2.b Idealised Me refined as rotating group:
 C14(H14a,H14b,H14c)
2.c Idealised tetrahedral OH refined as rotating group:
 O1(H1), O2(H2)
;
_olex2_submission_special_instructions 'No special instructions were received'

loop_
_space_group_symop_operation_xyz
'x, y, z'
'-x, -y, z+1/2'
'x+1/2, -y+1/2, z'
'-x+1/2, y+1/2, z+1/2'

loop_
_atom_site_label
_atom_site_type_symbol
_atom_site_fract_x
_atom_site_fract_y
_atom_site_fract_z
_atom_site_U_iso_or_equiv
_atom_site_adp_type
_atom_site_occupancy
_atom_site_site_symmetry_order
_atom_site_calc_flag
_atom_site_refinement_flags_posn
_atom_site_refinement_flags_adp
_atom_site_refinement_flags_occupancy
_atom_site_disorder_assembly
_atom_site_disorder_group
S1 S 0.23765(10) 0.37613(2) 0.63914(16) 0.02364(19) Uani 1 1 d . . . . .
O1 O 0.2587(3) 0.30711(7) 0.1783(4) 0.0277(5) Uani 1 1 d . . . . .
H1 H 0.2874 0.3176 0.2984 0.042 Uiso 1 1 calc GR . . . .
O4 O 0.1084(3) 0.35489(8) 0.7902(4) 0.0307(5) Uani 1 1 d . . . . .
O2 O 0.1318(3) 0.26946(7) -0.1598(4) 0.0285(5) Uani 1 1 d . . . . .
H2 H 0.1431 0.2960 -0.1224 0.043 Uiso 1 1 calc GR . . . .
O3 O 0.3587(4) 0.34326(8) 0.5288(4) 0.0334(6) Uani 1 1 d . . . . .
O5 O 0.1414(4) 0.40551(8) 0.4940(4) 0.0340(6) Uani 1 1 d . . . . .
C8 C 0.4020(5) 0.40751(9) 0.7928(5) 0.0221(6) Uani 1 1 d . . . . .
C13 C 0.5749(5) 0.42014(11) 0.7016(5) 0.0276(7) Uani 1 1 d . . . . .
H13 H 0.6048 0.4119 0.5589 0.033 Uiso 1 1 calc R . . . .
C1 C 0.2618(4) 0.26318(10) 0.1883(5) 0.0228(7) Uani 1 1 d . . . . .
C7 C 0.3266(5) 0.24165(11) 0.3704(5) 0.0260(7) Uani 1 1 d . . . . .
H7 H 0.3603 0.2605 0.4859 0.031 Uiso 1 1 calc R . . . .
C9 C 0.3567(5) 0.41963(10) 1.0000(5) 0.0266(7) Uani 1 1 d . . . . .
H9 H 0.2386 0.4108 1.0618 0.032 Uiso 1 1 calc R . . . .
C10 C 0.4858(5) 0.44488(9) 1.1170(6) 0.0305(7) Uani 1 1 d . . . . .
H10 H 0.4538 0.4537 1.2584 0.037 Uiso 1 1 calc R . . . .
C2 C 0.1921(4) 0.24347(10) -0.0037(5) 0.0225(6) Uani 1 1 d . . . . .
C3 C 0.1756(5) 0.19834(11) -0.0442(5) 0.0260(7) Uani 1 1 d . . . . .
H3 H 0.1163 0.1911 -0.1764 0.031 Uiso 1 1 calc R . . . .
C6 C 0.3499(5) 0.19695(11) 0.4097(6) 0.0295(7) Uani 1 1 d . . . . .
H6 H 0.3999 0.1898 0.5467 0.035 Uiso 1 1 calc R . . . .
C11 C 0.6608(5) 0.45739(10) 1.0307(6) 0.0311(8) Uani 1 1 d . . . . .
C4 C 0.2316(5) 0.16240(11) 0.0774(6) 0.0294(8) Uani 1 1 d . . . . .
H4 H 0.2125 0.1344 0.0122 0.035 Uiso 1 1 calc R . . . .
C12 C 0.7030(5) 0.44488(11) 0.8205(6) 0.0323(8) Uani 1 1 d . . . . .
H12 H 0.8214 0.4535 0.7585 0.039 Uiso 1 1 calc R . . . .
C5 C 0.3111(5) 0.16120(11) 0.2792(6) 0.0303(7) Uani 1 1 d . . . . .
H5 H 0.3425 0.1329 0.3343 0.036 Uiso 1 1 calc R . . . .
C14 C 0.8055(6) 0.48267(12) 1.1624(8) 0.0456(10) Uani 1 1 d . . . . .
H14A H 0.7449 0.4932 1.2944 0.068 Uiso 1 1 calc GR . . . .
H14B H 0.8523 0.5080 1.0800 0.068 Uiso 1 1 calc GR . . . .
H14C H 0.9130 0.4632 1.1982 0.068 Uiso 1 1 calc GR . . . .

loop_
_atom_site_aniso_label
_atom_site_aniso_U_11
_atom_site_aniso_U_22
_atom_site_aniso_U_33
_atom_site_aniso_U_23
_atom_site_aniso_U_13
_atom_site_aniso_U_12
S1 0.0286(4) 0.0210(3) 0.0213(3) -0.0021(3) -0.0027(4) -0.0011(3)
O1 0.0304(11) 0.0250(10) 0.0278(15) -0.0064(9) 0.0000(9) -0.0002(9)
O4 0.0330(12) 0.0278(11) 0.0313(12) 0.0006(10) -0.0018(11) -0.0058(10)
O2 0.0359(12) 0.0253(11) 0.0242(12) -0.0008(9) -0.0033(11) -0.0013(10)
O3 0.0368(13) 0.0312(12) 0.0322(13) -0.0137(10) -0.0026(11) 0.0010(10)
O5 0.0401(14) 0.0310(12) 0.0308(14) 0.0034(11) -0.0109(12) -0.0005(10)
C8 0.0287(15) 0.0173(13) 0.0202(14) -0.0002(12) -0.0029(13) 0.0012(12)
C13 0.0328(17) 0.0253(15) 0.0246(15) 0.0004(12) 0.0006(13) -0.0030(13)
C1 0.0175(13) 0.0261(15) 0.0249(18) -0.0049(12) 0.0050(12) -0.0015(12)
C7 0.0226(15) 0.0316(17) 0.0239(17) -0.0039(13) 0.0019(13) 0.0008(13)
C9 0.0295(16) 0.0254(15) 0.0249(16) -0.0024(13) -0.0013(14) 0.0011(13)
C10 0.0448(19) 0.0209(13) 0.0257(16) -0.0046(13) -0.0025(16) 0.0046(13)
C2 0.0183(14) 0.0280(15) 0.0213(15) -0.0027(12) 0.0035(12) -0.0011(12)
C3 0.0219(15) 0.0303(16) 0.0257(17) -0.0048(13) -0.0004(13) -0.0035(12)
C6 0.0247(17) 0.0362(18) 0.0276(18) 0.0058(14) -0.0001(13) 0.0024(13)
C11 0.0398(19) 0.0178(13) 0.0356(19) -0.0005(14) -0.0130(16) -0.0010(13)
C4 0.0277(17) 0.0240(15) 0.037(2) -0.0028(13) 0.0016(14) -0.0028(13)
C12 0.0332(18) 0.0274(17) 0.036(2) 0.0067(15) -0.0027(17) -0.0070(14)
C5 0.0273(17) 0.0257(16) 0.0378(19) 0.0070(14) 0.0022(15) 0.0009(14)
C14 0.053(2) 0.0309(17) 0.053(3) -0.0083(19) -0.017(2) -0.0070(16)

loop_
_atom_type_symbol
_atom_type_description
_atom_type_scat_dispersion_real
_atom_type_scat_dispersion_imag
_atom_type_scat_source
C C 0.0033 0.0016 'International Tables Vol C Tables 4.2.6.8 and 6.1.1.4'
H H 0.0000 0.0000 'International Tables Vol C Tables 4.2.6.8 and 6.1.1.4'
O O 0.0106 0.0060 'International Tables Vol C Tables 4.2.6.8 and 6.1.1.4'
S S 0.1246 0.1234 'International Tables Vol C Tables 4.2.6.8 and 6.1.1.4'

loop_
_geom_angle_atom_site_label_1
_geom_angle_atom_site_label_2
_geom_angle_atom_site_label_3
_geom_angle
_geom_angle_site_symmetry_1
_geom_angle_site_symmetry_3
_geom_angle_publ_flag
O4 S1 O3 111.15(15) . . ?
O4 S1 C8 106.67(16) . . ?
O3 S1 C8 104.06(14) . . ?
O5 S1 O4 113.10(15) . . ?
O5 S1 O3 112.94(16) . . ?
O5 S1 C8 108.27(13) . . ?
C1 O1 H1 109.5 . . ?
C2 O2 H2 109.5 . . ?
C13 C8 S1 119.2(3) . . ?
C9 C8 S1 120.1(3) . . ?
C9 C8 C13 120.7(3) . . ?
C8 C13 H13 120.3 . . ?
C12 C13 C8 119.4(3) . . ?
C12 C13 H13 120.3 . . ?
O1 C1 C7 120.8(3) . . ?
O1 C1 C2 111.9(3) . . ?
C7 C1 C2 127.3(3) . . ?
C1 C7 H7 115.0 . . ?
C6 C7 C1 130.0(3) . . ?
C6 C7 H7 115.0 . . ?
C8 C9 H9 120.3 . . ?
C8 C9 C10 119.4(3) . . ?
C10 C9 H9 120.3 . . ?
C9 C10 H10 119.4 . . ?
C11 C10 C9 121.1(3) . . ?
C11 C10 H10 119.4 . . ?
O2 C2 C1 118.7(3) . . ?
O2 C2 C3 115.0(3) . . ?
C3 C2 C1 126.2(3) . . ?
C2 C3 H3 114.8 . . ?
C4 C3 C2 130.3(3) . . ?
C4 C3 H3 114.8 . . ?
C7 C6 H6 115.2 . . ?
C5 C6 C7 129.6(3) . . ?
C5 C6 H6 115.2 . . ?
C10 C11 C12 118.4(3) . . ?
C10 C11 C14 121.0(4) . . ?
C12 C11 C14 120.5(4) . . ?
C3 C4 H4 115.2 . . ?
C5 C4 C3 129.6(3) . . ?
C5 C4 H4 115.2 . . ?
C13 C12 C11 121.0(3) . . ?
C13 C12 H12 119.5 . . ?
C11 C12 H12 119.5 . . ?
C6 C5 H5 116.6 . . ?
C4 C5 C6 126.7(3) . . ?
C4 C5 H5 116.6 . . ?
C11 C14 H14A 109.5 . . ?
C11 C14 H14B 109.5 . . ?
C11 C14 H14C 109.5 . . ?
H14A C14 H14B 109.5 . . ?
H14A C14 H14C 109.5 . . ?
H14B C14 H14C 109.5 . . ?

loop_
_geom_bond_atom_site_label_1
_geom_bond_atom_site_label_2
_geom_bond_distance
_geom_bond_site_symmetry_2
_geom_bond_publ_flag
S1 O4 1.457(3) . ?
S1 O3 1.477(2) . ?
S1 O5 1.437(2) . ?
S1 C8 1.773(3) . ?
O1 H1 0.8400 . ?
O1 C1 1.332(4) . ?
O2 H2 0.8400 . ?
O2 C2 1.322(4) . ?
C8 C13 1.389(5) . ?
C8 C9 1.383(5) . ?
C13 H13 0.9500 . ?
C13 C12 1.384(5) . ?
C1 C7 1.388(4) . ?
C1 C2 1.426(4) . ?
C7 H7 0.9500 . ?
C7 C6 1.385(5) . ?
C9 H9 0.9500 . ?
C9 C10 1.390(4) . ?
C10 H10 0.9500 . ?
C10 C11 1.389(5) . ?
C2 C3 1.394(4) . ?
C3 H3 0.9500 . ?
C3 C4 1.384(5) . ?
C6 H6 0.9500 . ?
C6 C5 1.382(5) . ?
C11 C12 1.399(5) . ?
C11 C14 1.511(5) . ?
C4 H4 0.9500 . ?
C4 C5 1.379(5) . ?
C12 H12 0.9500 . ?
C5 H5 0.9500 . ?
C14 H14A 0.9800 . ?
C14 H14B 0.9800 . ?
C14 H14C 0.9800 . ?
